data_7006673
loop_
_publ_author_name
'Tonei, Deborah M.'
'Ware, David C.'
'Brothers, Penelope J.'
'Plieger, Paul G.'
'Clark, George R.'

_publ_section_title
;
 Coordination chemistry of 1,4-bis-carboxymethylcyclam, H(2)(1,4-bcc).
;
_journal_issue 1
_journal_name_full 'Dalton transactions (Cambridge, England : 2003)'
_journal_page_first 152
_journal_page_last 158
_journal_paper_doi 10.1039/b512798j
_journal_year 2006
_chemical_formula_moiety 'C14 H25 Cl2 Cu2 N4 O4, 0.25(C O), H2 O'
_chemical_formula_sum 'C14.25 H29 Cl2 Cu2 N4 O5.25'
_chemical_formula_weight 538.39
_chemical_name_systematic
;
?
;
_space_group_IT_number 2
_symmetry_cell_setting triclinic
_symmetry_space_group_name_Hall '-P 1'
_symmetry_space_group_name_H-M 'P -1'
_atom_sites_solution_hydrogens geom
_atom_sites_solution_primary direct
_atom_sites_solution_secondary difmap
_audit_creation_method SHELXL-97
_cell_angle_alpha 78.162(1)
_cell_angle_beta 80.574(1)
_cell_angle_gamma 73.851(1)
_cell_formula_units_Z 2
_cell_length_a 8.2431(1)
_cell_length_b 9.3178(1)
_cell_length_c 14.9459(1)
_cell_measurement_reflns_used
;
?
;
_cell_measurement_temperature 203(2)
_cell_measurement_theta_max 26.25
_cell_measurement_theta_min 1.4
_cell_volume 1072.23(2)
_computing_cell_refinement 'SMART (Siemens, 1995)'
_computing_data_collection 'SMART (Siemens, 1995)'
_computing_data_reduction 'SAINT (Siemens, 1995)'
_computing_molecular_graphics 'Ortep-III (Burnett & Johnson, 1996)'
_computing_publication_material 'SHELXTL (Siemens, 1995)'
_computing_structure_refinement 'SHELXL97 (Sheldrick, 1997)'
_computing_structure_solution 'SHELXS97 (Sheldrick, 1997)'
_diffrn_ambient_temperature 203(2)
_diffrn_measured_fraction_theta_full 0.988
_diffrn_measured_fraction_theta_max 0.988
_diffrn_measurement_device_type 'Siemens SMART CCD'
_diffrn_measurement_method 'Area detector \w scans'
_diffrn_radiation_monochromator graphite
_diffrn_radiation_source 'fine-focus sealed tube'
_diffrn_radiation_type MoK\a
_diffrn_radiation_wavelength 0.71073
_diffrn_reflns_av_R_equivalents 0.0199
_diffrn_reflns_av_sigmaI/netI 0.0285
_diffrn_reflns_limit_h_max 10
_diffrn_reflns_limit_h_min -10
_diffrn_reflns_limit_k_max 11
_diffrn_reflns_limit_k_min -11
_diffrn_reflns_limit_l_max 18
_diffrn_reflns_limit_l_min 0
_diffrn_reflns_number 10063
_diffrn_reflns_theta_full 26.25
_diffrn_reflns_theta_max 26.25
_diffrn_reflns_theta_min 1.40
_diffrn_standards_decay_% <2%
_diffrn_standards_number 0
_exptl_absorpt_coefficient_mu 2.266
_exptl_absorpt_correction_T_max 0.7421
_exptl_absorpt_correction_T_min 0.5497
_exptl_absorpt_correction_type multi-scan
_exptl_absorpt_process_details 'SADABS; Sheldrick, 1997'
_exptl_crystal_colour blue
_exptl_crystal_density_diffrn 1.668
_exptl_crystal_density_method 'not measured'
_exptl_crystal_description prism
_exptl_crystal_F_000 553
_exptl_crystal_size_max 0.30
_exptl_crystal_size_mid 0.19
_exptl_crystal_size_min 0.14
_refine_diff_density_max 0.975
_refine_diff_density_min -0.491
_refine_diff_density_rms 0.087
_refine_ls_extinction_method none
_refine_ls_goodness_of_fit_ref 1.038
_refine_ls_hydrogen_treatment riding
_refine_ls_matrix_type full
_refine_ls_number_parameters 263
_refine_ls_number_reflns 4298
_refine_ls_number_restraints 1
_refine_ls_restrained_S_all 1.043
_refine_ls_R_factor_all 0.0368
_refine_ls_R_factor_gt 0.0299
_refine_ls_shift/su_max 0.001
_refine_ls_shift/su_mean 0.000
_refine_ls_structure_factor_coef Fsqd
_refine_ls_weighting_details 'calc w=1/[\s^2^(Fo^2^)+(0.0433P)^2^+1.5611P] where P=(Fo^2^+2Fc^2^)/3'
_refine_ls_weighting_scheme calc
_refine_ls_wR_factor_gt 0.0843
_refine_ls_wR_factor_ref 0.0889
_reflns_number_gt 3763
_reflns_number_total 4298
_reflns_threshold_expression I>2\s(I)
_cod_data_source_file b512798j.txt
_cod_data_source_block dmt23
_cod_depositor_comments
;
The following automatic conversions were performed:
'_geom_angle_publ_flag' value 'Y' changed to 'y' according to
'/home/saulius/struct/CIF-dictionaries/cif_core.dic' dictionary named
'cif_core.dic' version 2.4.1 from 2010-06-29 (7
times).

'_geom_angle_publ_flag' value 'N' changed to 'n' according to
'/home/saulius/struct/CIF-dictionaries/cif_core.dic' dictionary named
'cif_core.dic' version 2.4.1 from 2010-06-29 (131
time).

'_geom_bond_publ_flag' value 'Y' changed to 'y' according to
'/home/saulius/struct/CIF-dictionaries/cif_core.dic' dictionary named
'cif_core.dic' version 2.4.1 from 2010-06-29 (6
times).

'_geom_bond_publ_flag' value 'N' changed to 'n' according to
'/home/saulius/struct/CIF-dictionaries/cif_core.dic' dictionary named
'cif_core.dic' version 2.4.1 from 2010-06-29 (59 times).

Automatic conversion script
Id: cif_fix_enum 1527 2010-12-29 10:47:43Z saulius 
;
_cod_original_cell_volume 1072.234(19)
_cod_database_code 7006673

loop_
_symmetry_equiv_pos_as_xyz
'x, y, z'
'-x, -y, -z'

loop_
_atom_site_label
_atom_site_type_symbol
_atom_site_fract_x
_atom_site_fract_y
_atom_site_fract_z
_atom_site_U_iso_or_equiv
_atom_site_adp_type
_atom_site_occupancy
_atom_site_symmetry_multiplicity
_atom_site_calc_flag
_atom_site_refinement_flags
_atom_site_disorder_assembly
_atom_site_disorder_group
Cu1 Cu 0.18181(4) 0.26951(4) 0.73094(2) 0.01978(10) Uani 1 1 d . . .
O1 O 0.3350(3) 0.1324(2) 0.84929(14) 0.0274(5) Uani 1 1 d . . .
O2 O 0.3286(3) -0.0717(2) 0.95728(14) 0.0291(5) Uani 1 1 d . . .
O3 O -0.0170(2) 0.4279(2) 0.63378(13) 0.0222(4) Uani 1 1 d . . .
O4 O -0.2441(3) 0.6260(3) 0.63480(15) 0.0338(5) Uani 1 1 d . . .
N1 N 0.0517(3) 0.1027(3) 0.77599(18) 0.0272(5) Uani 1 1 d . . .
N2 N 0.0051(3) 0.3975(3) 0.82262(16) 0.0266(5) Uani 1 1 d . . .
N3 N 0.3298(3) 0.4171(3) 0.69363(18) 0.0278(5) Uani 1 1 d . . .
H3C H 0.2769 0.4948 0.6510 0.033 Uiso 1 1 calc R . .
N4 N 0.3368(3) 0.1534(3) 0.63462(18) 0.0291(6) Uani 1 1 d . . .
H4C H 0.4081 0.0708 0.6658 0.035 Uiso 1 1 calc R . .
C1 C -0.1077(4) 0.1772(4) 0.8301(2) 0.0368(8) Uani 1 1 d . . .
H1A H -0.1569 0.0997 0.8711 0.044 Uiso 1 1 calc R . .
H1B H -0.1910 0.2375 0.7882 0.044 Uiso 1 1 calc R . .
C2 C -0.0678(4) 0.2790(4) 0.8866(2) 0.0339(7) Uani 1 1 d . . .
H2A H -0.1718 0.3272 0.9226 0.041 Uiso 1 1 calc R . .
H2B H 0.0140 0.2186 0.9292 0.041 Uiso 1 1 calc R . .
C3 C 0.0890(5) 0.4705(4) 0.8766(2) 0.0345(7) Uani 1 1 d . . .
H3A H 0.1615 0.3909 0.9170 0.041 Uiso 1 1 calc R . .
H3B H 0.0009 0.5316 0.9157 0.041 Uiso 1 1 calc R . .
C4 C 0.1961(5) 0.5709(4) 0.8168(3) 0.0421(9) Uani 1 1 d . . .
H4A H 0.1278 0.6405 0.7704 0.051 Uiso 1 1 calc R . .
H4B H 0.2233 0.6323 0.8555 0.051 Uiso 1 1 calc R . .
C5 C 0.3611(5) 0.4871(4) 0.7680(2) 0.0385(8) Uani 1 1 d . . .
H5A H 0.4314 0.5581 0.7416 0.046 Uiso 1 1 calc R . .
H5B H 0.4239 0.4079 0.8129 0.046 Uiso 1 1 calc R . .
C6 C 0.4907(4) 0.3360(5) 0.6453(3) 0.0401(8) Uani 1 1 d . . .
H6A H 0.5615 0.2642 0.6899 0.048 Uiso 1 1 calc R . .
H6B H 0.5543 0.4084 0.6110 0.048 Uiso 1 1 calc R . .
C7 C 0.4452(4) 0.2523(4) 0.5800(2) 0.0383(8) Uani 1 1 d . . .
H7A H 0.3834 0.3248 0.5320 0.046 Uiso 1 1 calc R . .
H7B H 0.5487 0.1907 0.5505 0.046 Uiso 1 1 calc R . .
C8 C 0.2502(4) 0.0945(4) 0.5755(2) 0.0350(7) Uani 1 1 d . . .
H8A H 0.3351 0.0454 0.5298 0.042 Uiso 1 1 calc R . .
H8B H 0.1704 0.1796 0.5425 0.042 Uiso 1 1 calc R . .
C9 C 0.1542(5) -0.0185(4) 0.6310(2) 0.0399(8) Uani 1 1 d . . .
H9A H 0.2342 -0.1010 0.6656 0.048 Uiso 1 1 calc R . .
H9B H 0.1121 -0.0625 0.5881 0.048 Uiso 1 1 calc R . .
C10 C 0.0045(5) 0.0465(4) 0.6982(2) 0.0375(8) Uani 1 1 d . . .
H10A H -0.0741 0.1307 0.6639 0.045 Uiso 1 1 calc R . .
H10B H -0.0562 -0.0319 0.7247 0.045 Uiso 1 1 calc R . .
C11 C 0.1540(4) -0.0253(3) 0.8384(2) 0.0311(7) Uani 1 1 d . . .
H11A H 0.2165 -0.1048 0.8026 0.037 Uiso 1 1 calc R . .
H11B H 0.0759 -0.0682 0.8862 0.037 Uiso 1 1 calc R . .
C12 C 0.2802(4) 0.0188(3) 0.8846(2) 0.0245(6) Uani 1 1 d . . .
C13 C -0.1347(4) 0.5149(4) 0.7769(2) 0.0330(7) Uani 1 1 d . . .
H13A H -0.1311 0.6141 0.7878 0.040 Uiso 1 1 calc R . .
H13B H -0.2432 0.4963 0.8075 0.040 Uiso 1 1 calc R . .
C14 C -0.1340(4) 0.5249(3) 0.67407(19) 0.0230(6) Uani 1 1 d . . .
Cu2 Cu 0.0000 0.5000 0.5000 0.01990(12) Uani 1 2 d S . .
Cu3 Cu 0.5000 0.0000 1.0000 0.02392(13) Uani 1 2 d S . .
Cl1 Cl 0.15011(10) 0.66159(8) 0.51957(5) 0.02886(17) Uani 1 1 d . . .
Cl2 Cl 0.28621(10) 0.15914(9) 1.08222(5) 0.03358(18) Uani 1 1 d . . .
O10 O -0.4446(5) 0.8689(4) 0.7229(3) 0.0768(13) Uani 1 1 d . . .
H10D H -0.380(8) 0.810(7) 0.703(4) 0.092 Uiso 1 1 d . . .
H10C H -0.398(7) 0.860(7) 0.779(4) 0.092 Uiso 1 1 d . . .
O31 O -0.4813(19) 0.5209(16) 0.9942(9) 0.051(3) Uiso 0.25 1 d PD . .
H31 H -0.5452 0.6050 0.9771 0.061 Uiso 0.25 1 calc PR . .
C31 C -0.512(2) 0.4256(17) 1.0734(9) 0.044(3) Uiso 0.25 1 d PD . .
H31A H -0.6179 0.3995 1.0732 0.066 Uiso 0.25 1 calc PR . .
H31B H -0.5201 0.4751 1.1256 0.066 Uiso 0.25 1 calc PR . .
H31C H -0.4198 0.3342 1.0777 0.066 Uiso 0.25 1 calc PR . .

loop_
_atom_site_aniso_label
_atom_site_aniso_U_11
_atom_site_aniso_U_22
_atom_site_aniso_U_33
_atom_site_aniso_U_23
_atom_site_aniso_U_13
_atom_site_aniso_U_12
Cu1 0.02233(18) 0.01768(18) 0.01872(18) -0.00359(13) -0.00271(13) -0.00346(13)
O1 0.0323(11) 0.0246(11) 0.0269(11) -0.0014(8) -0.0091(9) -0.0085(9)
O2 0.0362(12) 0.0247(11) 0.0266(11) 0.0024(8) -0.0119(9) -0.0080(9)
O3 0.0252(10) 0.0234(10) 0.0165(9) -0.0048(8) -0.0028(8) -0.0021(8)
O4 0.0339(12) 0.0350(12) 0.0246(11) -0.0044(9) -0.0082(9) 0.0064(10)
N1 0.0299(13) 0.0247(13) 0.0285(13) 0.0007(10) -0.0109(11) -0.0086(10)
N2 0.0331(13) 0.0247(13) 0.0170(12) -0.0036(10) -0.0053(10) 0.0024(10)
N3 0.0306(13) 0.0263(13) 0.0273(13) -0.0005(10) -0.0063(10) -0.0095(11)
N4 0.0295(13) 0.0274(13) 0.0274(13) -0.0081(10) -0.0062(10) 0.0019(11)
C1 0.0276(16) 0.046(2) 0.0356(18) 0.0028(15) -0.0022(13) -0.0149(15)
C2 0.0313(16) 0.0388(18) 0.0230(15) 0.0001(13) 0.0024(12) -0.0017(14)
C3 0.051(2) 0.0289(16) 0.0212(15) -0.0102(12) -0.0119(14) 0.0026(14)
C4 0.069(3) 0.0239(16) 0.0380(19) -0.0070(14) -0.0179(17) -0.0108(16)
C5 0.050(2) 0.0334(18) 0.0405(19) -0.0035(15) -0.0153(16) -0.0200(16)
C6 0.0268(16) 0.054(2) 0.0404(19) -0.0077(16) 0.0016(14) -0.0145(15)
C7 0.0302(17) 0.048(2) 0.0310(17) -0.0105(15) 0.0074(13) -0.0049(15)
C8 0.0430(19) 0.0297(17) 0.0303(17) -0.0143(13) -0.0106(14) 0.0042(14)
C9 0.059(2) 0.0269(17) 0.0397(19) -0.0118(14) -0.0218(17) -0.0070(16)
C10 0.046(2) 0.0343(18) 0.0399(19) -0.0010(14) -0.0210(16) -0.0179(15)
C11 0.0411(18) 0.0228(15) 0.0320(16) 0.0044(12) -0.0166(14) -0.0115(13)
C12 0.0275(14) 0.0222(14) 0.0227(14) -0.0044(11) -0.0051(11) -0.0030(11)
C13 0.0366(17) 0.0327(17) 0.0205(15) -0.0072(12) -0.0063(13) 0.0101(14)
C14 0.0243(14) 0.0248(14) 0.0188(14) -0.0031(11) -0.0027(11) -0.0047(11)
Cu2 0.0233(2) 0.0209(2) 0.0146(2) -0.00342(18) -0.00276(18) -0.00340(19)
Cu3 0.0296(3) 0.0202(2) 0.0214(3) 0.00050(19) -0.0074(2) -0.0056(2)
Cl1 0.0358(4) 0.0285(4) 0.0258(4) -0.0020(3) -0.0069(3) -0.0136(3)
Cl2 0.0352(4) 0.0323(4) 0.0321(4) -0.0098(3) -0.0051(3) -0.0027(3)
O10 0.085(3) 0.065(2) 0.061(2) -0.0330(17) -0.0410(19) 0.0481(18)

loop_
_atom_type_symbol
_atom_type_description
_atom_type_scat_dispersion_real
_atom_type_scat_dispersion_imag
_atom_type_scat_source
C C 0.0033 0.0016 'International Tables Vol C Tables 4.2.6.8 and 6.1.1.4'
H H 0.0000 0.0000 'International Tables Vol C Tables 4.2.6.8 and 6.1.1.4'
N N 0.0061 0.0033 'International Tables Vol C Tables 4.2.6.8 and 6.1.1.4'
O O 0.0106 0.0060 'International Tables Vol C Tables 4.2.6.8 and 6.1.1.4'
Cu Cu 0.3201 1.2651 'International Tables Vol C Tables 4.2.6.8 and 6.1.1.4'
Cl Cl 0.1484 0.1585 'International Tables Vol C Tables 4.2.6.8 and 6.1.1.4'

loop_
_geom_angle_atom_site_label_1
_geom_angle_atom_site_label_2
_geom_angle_atom_site_label_3
_geom_angle
_geom_angle_site_symmetry_1
_geom_angle_site_symmetry_3
_geom_angle_publ_flag
N3 Cu1 N4 85.71(11) . . y
N3 Cu1 N1 173.91(10) . . n
N4 Cu1 N1 92.52(11) . . y
N3 Cu1 N2 95.32(11) . . y
N4 Cu1 N2 175.00(10) . . n
N1 Cu1 N2 86.95(11) . . y
N3 Cu1 O1 93.33(9) . . n
N4 Cu1 O1 94.03(9) . . n
N1 Cu1 O1 80.97(8) . . y
N2 Cu1 O1 90.80(8) . . n
N3 Cu1 O3 90.05(9) . . n
N4 Cu1 O3 97.37(9) . . n
N1 Cu1 O3 95.96(8) . . n
N2 Cu1 O3 77.75(8) . . y
O1 Cu1 O3 168.32(7) . . y
C12 O1 Cu1 109.57(18) . . n
C12 O2 Cu3 107.84(19) . . n
C14 O3 Cu2 109.25(17) . . n
C14 O3 Cu1 113.62(16) . . n
Cu2 O3 Cu1 132.26(9) . . n
C1 N1 C11 109.2(3) . . n
C1 N1 C10 108.8(2) . . n
C11 N1 C10 111.1(2) . . n
C1 N1 Cu1 104.75(19) . . n
C11 N1 Cu1 109.52(18) . . n
C10 N1 Cu1 113.2(2) . . n
C13 N2 C2 109.3(3) . . n
C13 N2 C3 109.6(2) . . n
C2 N2 C3 109.3(2) . . n
C13 N2 Cu1 113.58(17) . . n
C2 N2 Cu1 102.34(18) . . n
C3 N2 Cu1 112.4(2) . . n
C6 N3 C5 111.9(3) . . n
C6 N3 Cu1 106.4(2) . . n
C5 N3 Cu1 116.7(2) . . n
C6 N3 H3C 107.1 . . n
C5 N3 H3C 107.1 . . n
Cu1 N3 H3C 107.1 . . n
C8 N4 C7 112.6(3) . . n
C8 N4 Cu1 115.7(2) . . n
C7 N4 Cu1 107.35(19) . . n
C8 N4 H4C 106.9 . . n
C7 N4 H4C 106.9 . . n
Cu1 N4 H4C 106.9 . . n
N1 C1 C2 109.6(3) . . n
N1 C1 H1A 109.7 . . n
C2 C1 H1A 109.7 . . n
N1 C1 H1B 109.7 . . n
C2 C1 H1B 109.7 . . n
H1A C1 H1B 108.2 . . n
N2 C2 C1 108.8(2) . . n
N2 C2 H2A 109.9 . . n
C1 C2 H2A 109.9 . . n
N2 C2 H2B 109.9 . . n
C1 C2 H2B 109.9 . . n
H2A C2 H2B 108.3 . . n
N2 C3 C4 113.7(3) . . n
N2 C3 H3A 108.8 . . n
C4 C3 H3A 108.8 . . n
N2 C3 H3B 108.8 . . n
C4 C3 H3B 108.8 . . n
H3A C3 H3B 107.7 . . n
C5 C4 C3 115.2(3) . . n
C5 C4 H4A 108.5 . . n
C3 C4 H4A 108.5 . . n
C5 C4 H4B 108.5 . . n
C3 C4 H4B 108.5 . . n
H4A C4 H4B 107.5 . . n
N3 C5 C4 111.7(3) . . n
N3 C5 H5A 109.3 . . n
C4 C5 H5A 109.3 . . n
N3 C5 H5B 109.3 . . n
C4 C5 H5B 109.3 . . n
H5A C5 H5B 107.9 . . n
N3 C6 C7 107.8(3) . . n
N3 C6 H6A 110.1 . . n
C7 C6 H6A 110.1 . . n
N3 C6 H6B 110.1 . . n
C7 C6 H6B 110.1 . . n
H6A C6 H6B 108.5 . . n
N4 C7 C6 107.9(3) . . n
N4 C7 H7A 110.1 . . n
C6 C7 H7A 110.1 . . n
N4 C7 H7B 110.1 . . n
C6 C7 H7B 110.1 . . n
H7A C7 H7B 108.4 . . n
N4 C8 C9 112.2(3) . . n
N4 C8 H8A 109.2 . . n
C9 C8 H8A 109.2 . . n
N4 C8 H8B 109.2 . . n
C9 C8 H8B 109.2 . . n
H8A C8 H8B 107.9 . . n
C8 C9 C10 115.2(3) . . n
C8 C9 H9A 108.5 . . n
C10 C9 H9A 108.5 . . n
C8 C9 H9B 108.5 . . n
C10 C9 H9B 108.5 . . n
H9A C9 H9B 107.5 . . n
N1 C10 C9 114.9(3) . . n
N1 C10 H10A 108.5 . . n
C9 C10 H10A 108.5 . . n
N1 C10 H10B 108.5 . . n
C9 C10 H10B 108.5 . . n
H10A C10 H10B 107.5 . . n
N1 C11 C12 114.5(2) . . n
N1 C11 H11A 108.6 . . n
C12 C11 H11A 108.6 . . n
N1 C11 H11B 108.6 . . n
C12 C11 H11B 108.6 . . n
H11A C11 H11B 107.6 . . n
O1 C12 O2 124.5(3) . . n
O1 C12 C11 120.4(3) . . n
O2 C12 C11 115.0(3) . . n
N2 C13 C14 117.5(2) . . n
N2 C13 H13A 107.9 . . n
C14 C13 H13A 107.9 . . n
N2 C13 H13B 107.9 . . n
C14 C13 H13B 107.9 . . n
H13A C13 H13B 107.2 . . n
O4 C14 O3 124.6(3) . . n
O4 C14 C13 118.0(3) . . n
O3 C14 C13 117.4(2) . . n
O3 Cu2 O3 180.0 2_566 . n
O3 Cu2 Cl1 91.10(6) 2_566 . n
O3 Cu2 Cl1 88.90(6) . . n
O3 Cu2 Cl1 88.90(6) 2_566 2_566 ?
O3 Cu2 Cl1 91.10(6) . 2_566 ?
Cl1 Cu2 Cl1 180.0 . 2_566 ?
O2 Cu3 O2 180.0 2_657 . n
O2 Cu3 Cl2 89.96(7) 2_657 . n
O2 Cu3 Cl2 90.04(7) . . n
O2 Cu3 Cl2 90.04(7) 2_657 2_657 ?
O2 Cu3 Cl2 89.96(7) . 2_657 ?
Cl2 Cu3 Cl2 180.0 . 2_657 ?
H10D O10 H10C 99(6) . . n
O31 O31 C31 43(3) 2_467 . n
O31 O31 H31 109.5 2_467 . n
C31 O31 H31 124.8 . . n
O31 C31 H31A 109.5 . . n
O31 C31 H31B 109.5 . . n
H31A C31 H31B 109.5 . . n
O31 C31 H31C 109.5 . . n
H31A C31 H31C 109.5 . . n
H31B C31 H31C 109.5 . . n

loop_
_geom_bond_atom_site_label_1
_geom_bond_atom_site_label_2
_geom_bond_distance
_geom_bond_site_symmetry_2
_geom_bond_publ_flag
Cu1 N3 2.022(3) . y
Cu1 N4 2.035(3) . y
Cu1 N1 2.069(3) . y
Cu1 N2 2.115(2) . y
Cu1 O1 2.294(2) . y
Cu1 O3 2.351(2) . y
O1 C12 1.250(4) . n
O2 C12 1.276(3) . n
O2 Cu3 1.961(2) . n
O3 C14 1.287(3) . n
O3 Cu2 1.9692(19) . n
O4 C14 1.236(4) . n
N1 C1 1.496(4) . n
N1 C11 1.498(4) . n
N1 C10 1.513(4) . n
N2 C13 1.497(4) . n
N2 C2 1.497(4) . n
N2 C3 1.503(4) . n
N3 C6 1.485(4) . n
N3 C5 1.488(4) . n
N3 H3C 0.9200 . n
N4 C8 1.488(4) . n
N4 C7 1.492(4) . n
N4 H4C 0.9200 . n
C1 C2 1.520(5) . n
C1 H1A 0.9800 . n
C1 H1B 0.9800 . n
C2 H2A 0.9800 . n
C2 H2B 0.9800 . n
C3 C4 1.520(5) . n
C3 H3A 0.9800 . n
C3 H3B 0.9800 . n
C4 C5 1.519(5) . n
C4 H4A 0.9800 . n
C4 H4B 0.9800 . n
C5 H5A 0.9800 . n
C5 H5B 0.9800 . n
C6 C7 1.515(5) . n
C6 H6A 0.9800 . n
C6 H6B 0.9800 . n
C7 H7A 0.9800 . n
C7 H7B 0.9800 . n
C8 C9 1.521(5) . n
C8 H8A 0.9800 . n
C8 H8B 0.9800 . n
C9 C10 1.526(5) . n
C9 H9A 0.9800 . n
C9 H9B 0.9800 . n
C10 H10A 0.9800 . n
C10 H10B 0.9800 . n
C11 C12 1.523(4) . n
C11 H11A 0.9800 . n
C11 H11B 0.9800 . n
C13 C14 1.520(4) . n
C13 H13A 0.9800 . n
C13 H13B 0.9800 . n
Cu2 O3 1.9692(19) 2_566 ?
Cu2 Cl1 2.2846(7) . n
Cu2 Cl1 2.2846(7) 2_566 ?
Cu3 O2 1.961(2) 2_657 ?
Cu3 Cl2 2.3236(8) . n
Cu3 Cl2 2.3237(8) 2_657 ?
O10 H10D 0.73(6) . n
O10 H10C 0.95(6) . n
O31 O31 0.55(2) 2_467 ?
O31 C31 1.359(15) . n
O31 H31 0.8300 . n
C31 H31A 0.9700 . n
C31 H31B 0.9700 . n
C31 H31C 0.9700 . n
